data_4070615
loop_
_publ_author_name
'Wu, Jing-Yun'
'Thanasekaran, P.'
'Cheng, Yi-Wei'
'Lee, Chung-Chou'
'Manimaran, B.'
'Rajendran, T.'
'Liao, Rong-Tang'
'Lee, Gene-Hsiang'
'Peng, Shie-Ming'
'Lu, Kuang-Lieh'

_publ_section_title
;
 Unprecedented Reduction of 2,2&#x2032;-Bipyrimidine in a One-Pot
 Synthesis of Neutral Rhenium(I)-Based Molecular Rectangles
;
_journal_issue 9
_journal_name_full Organometallics
_journal_page_first 2141
_journal_paper_doi 10.1021/om700873x
_journal_volume 27
_journal_year 2008
_chemical_formula_sum 'C36 H32 N12 O12 Re4'
_chemical_formula_weight 1569.54
_chemical_name_systematic
; 
 ? 
;
_space_group_IT_number 14
_symmetry_cell_setting monoclinic
_symmetry_space_group_name_Hall '-P 2ybc'
_symmetry_space_group_name_H-M 'P 1 21/c 1'
_atom_sites_solution_hydrogens geom
_atom_sites_solution_primary direct
_atom_sites_solution_secondary difmap
_audit_creation_method SHELXL
_cell_angle_alpha 90.00
_cell_angle_beta 95.338(1)
_cell_angle_gamma 90.00
_cell_formula_units_Z 2
_cell_length_a 9.4514(1)
_cell_length_b 13.0932(2)
_cell_length_c 17.4539(1)
_cell_measurement_reflns_used 7529
_cell_measurement_temperature 150(1)
_cell_volume 2150.54(4)
_computing_cell_refinement 'Siemens SAINT'
_computing_data_collection 'Siemens SMART'
_computing_data_reduction 'Siemens SAINT'
_computing_molecular_graphics 'Siemens SHELXTL'
_computing_publication_material 'Siemens SHELXTL'
_computing_structure_refinement 'SHELXL-93 (Sheldrick, 1993)'
_computing_structure_solution 'SHELXS-86 (Sheldrick, 1990)'
_diffrn_ambient_temperature 150(1)
_diffrn_measurement_device 'Siemens SMART CCD'
_diffrn_measurement_method '\w scans'
_diffrn_radiation_monochromator graphite
_diffrn_radiation_source 'fine-focus sealed tube'
_diffrn_radiation_type MoK\a
_diffrn_radiation_wavelength 0.71073
_diffrn_reflns_av_R_equivalents 0.0429
_diffrn_reflns_av_sigmaI/netI 0.0488
_diffrn_reflns_limit_h_max 10
_diffrn_reflns_limit_h_min -12
_diffrn_reflns_limit_k_max 15
_diffrn_reflns_limit_k_min -17
_diffrn_reflns_limit_l_max 22
_diffrn_reflns_limit_l_min -22
_diffrn_reflns_number 13065
_diffrn_reflns_theta_max 27.50
_diffrn_reflns_theta_min 1.95
_diffrn_standards_decay_% 0
_exptl_absorpt_coefficient_mu 11.296
_exptl_absorpt_correction_T_max 0.4920
_exptl_absorpt_correction_T_min 0.3138
_exptl_absorpt_correction_type ' empirical used sadabs'
_exptl_crystal_colour 'dark red'
_exptl_crystal_density_diffrn 2.424
_exptl_crystal_density_meas ?
_exptl_crystal_description C56H70N8O12
_exptl_crystal_F_000 1456
_exptl_crystal_size_max 0.20
_exptl_crystal_size_mid 0.12
_exptl_crystal_size_min 0.06
_refine_diff_density_max 1.542
_refine_diff_density_min -1.355
_refine_diff_density_rms 0.172
_refine_ls_extinction_method none
_refine_ls_goodness_of_fit_all 1.069
_refine_ls_goodness_of_fit_obs 1.116
_refine_ls_matrix_type full
_refine_ls_number_parameters 289
_refine_ls_number_reflns 4847
_refine_ls_number_restraints 0
_refine_ls_restrained_S_all 1.069
_refine_ls_restrained_S_obs 1.116
_refine_ls_R_factor_all 0.0602
_refine_ls_R_factor_obs 0.0390
_refine_ls_shift/esd_max 0.005
_refine_ls_shift/esd_mean 0.000
_refine_ls_structure_factor_coef Fsqd
_refine_ls_weighting_details 'w=1/[\s^2^(Fo^2^)+(0.0215P)^2^+6.3250P] where P=(Fo^2^+2Fc^2^)/3'
_refine_ls_weighting_scheme calc
_refine_ls_wR_factor_all 0.0685
_refine_ls_wR_factor_obs 0.0640
_reflns_number_observed 3930
_reflns_number_total 4847
_reflns_observed_criterion >2sigma(I)
_cod_data_source_file om700873x-file001.cif
_cod_data_source_block ic7105
_cod_depositor_comments
;
The following automatic conversions were performed:

'_symmetry_cell_setting' value 'Monoclinic' changed to 'monoclinic'
according to /home/saulius/struct/CIF-dictionaries/cif_core.dic
dictionary named 'cif_core.dic' version 2.4.1 from 2010-06-29.

Automatic conversion script
Id: cif_fix_values 1715 2011-07-08 13:25:40Z adriana 

The following automatic conversions were performed:

'_exptl_crystal_density_meas' value 'not_measured' was changed to '?'
- the value is perceived as not measured.

Automatic conversion script
Id: cif_fix_values 3008 2015-01-20 13:52:24Z robertas 

The following automatic conversions were performed:

'_refine_ls_weighting_scheme' value 'calc
w=1/[\s^2^(Fo^2^)+(0.0215P)^2^+6.3250P] where P=(Fo^2^+2Fc^2^)/3' was
changed to 'calc'. New tag '_refine_ls_weighting_details' was
created. The value of the new tag was set to
'w=1/[\s^2^(Fo^2^)+(0.0215P)^2^+6.3250P] where P=(Fo^2^+2Fc^2^)/3'.

Automatic conversion script
Id: cif_fix_values 3143 2015-03-26 13:38:13Z robertas 
;
_cod_original_sg_symbol_H-M P2(1)/c
_cod_database_code 4070615

loop_
_symmetry_equiv_pos_as_xyz
'x, y, z'
'-x, y+1/2, -z+1/2'
'-x, -y, -z'
'x, -y-1/2, z-1/2'

loop_
_atom_site_aniso_label
_atom_site_aniso_U_11
_atom_site_aniso_U_22
_atom_site_aniso_U_33
_atom_site_aniso_U_23
_atom_site_aniso_U_13
_atom_site_aniso_U_12
Re1 0.0336(2) 0.0259(2) 0.02121(12) -0.00124(11) 0.00375(10) 0.00318(12)
Re2 0.02534(14) 0.0227(2) 0.0389(2) -0.00656(12) 0.00189(11) 0.00446(12)
N1 0.025(3) 0.020(3) 0.025(3) 0.001(2) 0.007(2) -0.004(2)
N2 0.036(3) 0.016(3) 0.034(3) 0.004(2) 0.010(3) 0.001(2)
N3 0.029(3) 0.020(3) 0.025(3) 0.000(2) 0.004(2) 0.002(2)
N4 0.027(3) 0.024(3) 0.037(3) -0.005(2) 0.013(2) -0.004(3)
N5 0.027(3) 0.027(3) 0.027(3) 0.000(2) 0.003(2) 0.005(3)
N6 0.026(3) 0.023(3) 0.033(3) -0.004(2) 0.002(2) -0.002(2)
C1 0.040(5) 0.032(4) 0.028(4) -0.004(3) -0.003(3) 0.011(4)
C2 0.059(5) 0.035(4) 0.030(4) 0.005(3) 0.009(3) 0.017(4)
C3 0.036(4) 0.027(4) 0.032(4) 0.007(3) -0.001(3) 0.000(3)
C4 0.041(4) 0.025(4) 0.045(4) -0.011(3) 0.005(3) 0.005(3)
C5 0.029(4) 0.033(4) 0.058(5) -0.017(4) 0.002(4) 0.011(3)
C6 0.037(4) 0.030(4) 0.052(5) -0.004(4) -0.002(4) 0.011(4)
C7 0.027(4) 0.038(4) 0.035(4) -0.009(3) 0.008(3) -0.012(3)
C8 0.042(5) 0.042(5) 0.044(4) 0.011(4) 0.007(4) -0.001(4)
C9 0.036(4) 0.026(4) 0.028(3) 0.005(3) 0.010(3) -0.003(3)
C10 0.028(3) 0.013(3) 0.025(3) -0.002(2) 0.008(3) 0.001(3)
C11 0.024(3) 0.018(3) 0.029(3) -0.001(3) 0.009(3) 0.004(3)
C12 0.050(5) 0.029(4) 0.032(4) 0.009(3) 0.009(3) -0.006(4)
C13 0.054(6) 0.046(5) 0.063(6) 0.018(4) 0.009(4) -0.023(4)
C14 0.039(5) 0.035(5) 0.061(5) -0.005(4) 0.017(4) -0.012(4)
C15 0.030(4) 0.042(5) 0.028(3) 0.003(3) -0.003(3) 0.004(4)
C16 0.035(4) 0.033(4) 0.034(4) 0.001(3) 0.000(3) 0.006(3)
C17 0.047(5) 0.030(4) 0.026(3) -0.001(3) 0.005(3) 0.006(4)
C18 0.054(5) 0.029(4) 0.028(4) -0.001(3) -0.002(3) 0.013(4)
O1 0.036(3) 0.057(4) 0.062(4) -0.018(3) -0.010(3) 0.003(3)
O2 0.108(5) 0.068(4) 0.038(3) 0.021(3) 0.022(3) 0.043(4)
O3 0.058(4) 0.037(3) 0.043(3) -0.009(3) 0.014(3) 0.008(3)
O4 0.051(4) 0.046(4) 0.069(4) -0.025(3) 0.012(3) 0.006(3)
O5 0.028(3) 0.071(5) 0.102(5) -0.037(4) 0.007(3) -0.006(3)
O6 0.077(5) 0.048(4) 0.068(4) 0.015(3) -0.004(3) 0.021(3)

loop_
_atom_site_label
_atom_site_type_symbol
_atom_site_fract_x
_atom_site_fract_y
_atom_site_fract_z
_atom_site_U_iso_or_equiv
_atom_site_thermal_displace_type
_atom_site_occupancy
_atom_site_calc_flag
_atom_site_refinement_flags
Re1 Re 0.61976(3) 0.15760(2) 0.238546(14) 0.02683(8) Uani 1 d .
Re2 Re 0.14425(3) 0.24085(2) 0.01358(2) 0.02904(8) Uani 1 d .
N1 N 0.5614(5) 0.2426(4) 0.1351(3) 0.0231(11) Uani 1 d .
N2 N 0.4085(6) 0.1069(4) 0.2008(3) 0.0282(13) Uani 1 d .
N3 N 0.3667(6) 0.2740(4) 0.0404(3) 0.0242(12) Uani 1 d .
N4 N 0.2118(6) 0.1406(4) 0.1072(3) 0.0291(13) Uani 1 d .
N5 N 0.6917(6) 0.0349(4) 0.1608(3) 0.0268(12) Uani 1 d .
N6 N 0.2214(6) 0.1215(4) -0.0633(3) 0.0276(13) Uani 1 d .
C1 C 0.8103(8) 0.2101(6) 0.2587(4) 0.034(2) Uani 1 d .
C2 C 0.6534(9) 0.0662(6) 0.3245(4) 0.041(2) Uani 1 d .
C3 C 0.5536(8) 0.2599(5) 0.3051(4) 0.032(2) Uani 1 d .
C4 C 0.0796(8) 0.3367(6) 0.0852(4) 0.037(2) Uani 1 d .
C5 C -0.0449(8) 0.1906(6) -0.0087(5) 0.040(2) Uani 1 d .
C6 C 0.1128(8) 0.3391(6) -0.0671(5) 0.040(2) Uani 1 d .
C7 C 0.6494(7) 0.3179(6) 0.0990(4) 0.033(2) Uani 1 d .
H7A H 0.7502(7) 0.2965(6) 0.1062(4) 0.039 Uiso 1 calc R
H7B H 0.6413(7) 0.3849(6) 0.1246(4) 0.039 Uiso 1 calc R
C8 C 0.6046(8) 0.3290(6) 0.0140(4) 0.043(2) Uani 1 d .
H8A H 0.6573(8) 0.3864(6) -0.0069(4) 0.051 Uiso 1 calc R
H8B H 0.6295(8) 0.2659(6) -0.0130(4) 0.051 Uiso 1 calc R
C9 C 0.4496(7) 0.3480(5) -0.0010(4) 0.030(2) Uani 1 d .
H9A H 0.4279(7) 0.4181(5) 0.0155(4) 0.036 Uiso 1 calc R
H9B H 0.4216(7) 0.3427(5) -0.0570(4) 0.036 Uiso 1 calc R
C10 C 0.4303(7) 0.2300(5) 0.1026(3) 0.0214(13) Uani 1 d .
C11 C 0.3422(7) 0.1536(5) 0.1405(4) 0.0235(13) Uani 1 d .
C12 C 0.3244(8) 0.0326(6) 0.2417(4) 0.037(2) Uani 1 d .
H12A H 0.2843(8) 0.0674(6) 0.2851(4) 0.044 Uiso 1 calc R
H12B H 0.3878(8) -0.0226(6) 0.2632(4) 0.044 Uiso 1 calc R
C13 C 0.2066(9) -0.0129(7) 0.1901(5) 0.054(2) Uani 1 d .
H13A H 0.1436(9) -0.0527(7) 0.2212(5) 0.065 Uiso 1 calc R
H13B H 0.2464(9) -0.0602(7) 0.1534(5) 0.065 Uiso 1 calc R
C14 C 0.1210(8) 0.0694(6) 0.1460(5) 0.044(2) Uani 1 d .
H14A H 0.0523(8) 0.0370(6) 0.1072(5) 0.053 Uiso 1 calc R
H14B H 0.0664(8) 0.1082(6) 0.1820(5) 0.053 Uiso 1 calc R
C15 C 0.7780(7) -0.0410(6) 0.1865(4) 0.034(2) Uani 1 d .
H15A H 0.8110(7) -0.0424(6) 0.2396(4) 0.041 Uiso 1 calc R
C16 C 0.1788(8) 0.1175(6) -0.1396(4) 0.034(2) Uani 1 d .
H16A H 0.1170(8) 0.1692(6) -0.1615(4) 0.041 Uiso 1 calc R
C17 C 0.6496(8) 0.0307(6) 0.0862(4) 0.034(2) Uani 1 d .
H17A H 0.5874(8) 0.0822(6) 0.0645(4) 0.041 Uiso 1 calc R
C18 C 0.3074(8) 0.0458(6) -0.0387(4) 0.038(2) Uani 1 d .
H18A H 0.3413(8) 0.0441(6) 0.0142(4) 0.045 Uiso 1 calc R
O1 O 0.9226(6) 0.2431(5) 0.2697(3) 0.053(2) Uani 1 d .
O2 O 0.6715(8) 0.0084(5) 0.3749(3) 0.070(2) Uani 1 d .
O3 O 0.5131(6) 0.3213(4) 0.3458(3) 0.0453(14) Uani 1 d .
O4 O 0.0373(6) 0.3909(4) 0.1302(3) 0.055(2) Uani 1 d .
O5 O -0.1582(6) 0.1568(5) -0.0217(4) 0.067(2) Uani 1 d .
O6 O 0.0931(7) 0.4008(5) -0.1152(4) 0.065(2) Uani 1 d .

loop_
_atom_type_symbol
_atom_type_description
_atom_type_scat_dispersion_real
_atom_type_scat_dispersion_imag
_atom_type_scat_source
C C 0.0033 0.0016 'International Tables Vol C Tables 4.2.6.8 and 6.1.1.4'
H H 0.0000 0.0000 'International Tables Vol C Tables 4.2.6.8 and 6.1.1.4'
N N 0.0061 0.0033 'International Tables Vol C Tables 4.2.6.8 and 6.1.1.4'
O O 0.0106 0.0060 'International Tables Vol C Tables 4.2.6.8 and 6.1.1.4'
Re Re -1.0185 7.2310 'International Tables Vol C Tables 4.2.6.8 and 6.1.1.4'

loop_
_geom_angle_atom_site_label_1
_geom_angle_atom_site_label_2
_geom_angle_atom_site_label_3
_geom_angle
_geom_angle_site_symmetry_3
C3 Re1 C2 90.1(3) .
C3 Re1 C1 89.6(3) .
C2 Re1 C1 89.8(3) .
C3 Re1 N2 93.2(3) .
C2 Re1 N2 97.4(3) .
C1 Re1 N2 172.3(2) .
C3 Re1 N1 94.3(2) .
C2 Re1 N1 171.5(3) .
C1 Re1 N1 97.5(2) .
N2 Re1 N1 75.2(2) .
C3 Re1 N5 178.3(3) .
C2 Re1 N5 89.4(3) .
C1 Re1 N5 92.0(2) .
N2 Re1 N5 85.3(2) .
N1 Re1 N5 86.0(2) .
C6 Re2 C5 90.2(3) .
C6 Re2 C4 90.2(3) .
C5 Re2 C4 90.5(3) .
C6 Re2 N4 171.1(3) .
C5 Re2 N4 98.7(3) .
C4 Re2 N4 89.7(3) .
C6 Re2 N3 96.1(3) .
C5 Re2 N3 171.5(3) .
C4 Re2 N3 95.2(3) .
N4 Re2 N3 75.1(2) .
C6 Re2 N6 93.7(3) .
C5 Re2 N6 89.3(3) .
C4 Re2 N6 176.1(3) .
N4 Re2 N6 86.5(2) .
N3 Re2 N6 84.5(2) .
C10 N1 C7 116.3(5) .
C10 N1 Re1 116.9(4) .
C7 N1 Re1 126.7(4) .
C11 N2 C12 116.8(6) .
C11 N2 Re1 117.3(4) .
C12 N2 Re1 125.5(4) .
C10 N3 C9 117.8(5) .
C10 N3 Re2 116.7(4) .
C9 N3 Re2 125.3(4) .
C11 N4 C14 115.9(6) .
C11 N4 Re2 117.0(4) .
C14 N4 Re2 126.3(5) .
C17 N5 C15 114.6(6) .
C17 N5 Re1 122.9(5) .
C15 N5 Re1 122.5(4) .
C18 N6 C16 113.9(6) .
C18 N6 Re2 123.7(4) .
C16 N6 Re2 122.4(5) .
O1 C1 Re1 178.5(7) .
O2 C2 Re1 177.7(8) .
O3 C3 Re1 179.5(6) .
O4 C4 Re2 176.7(7) .
O5 C5 Re2 177.7(7) .
O6 C6 Re2 178.4(7) .
N1 C7 C8 111.5(6) .
C9 C8 C7 111.8(6) .
N3 C9 C8 111.3(6) .
N3 C10 N1 129.3(6) .
N3 C10 C11 115.2(6) .
N1 C10 C11 115.5(5) .
N2 C11 N4 130.0(6) .
N2 C11 C10 114.8(6) .
N4 C11 C10 115.2(6) .
N2 C12 C13 112.1(6) .
C12 C13 C14 110.8(7) .
N4 C14 C13 112.2(6) .
N5 C15 C16 123.0(6) 3_655
N6 C16 C15 122.3(7) 3_655
N5 C17 C18 122.7(7) 3_655
N6 C18 C17 123.5(6) 3_655

loop_
_geom_bond_atom_site_label_1
_geom_bond_atom_site_label_2
_geom_bond_distance
_geom_bond_site_symmetry_2
Re1 C3 1.915(7) .
Re1 C2 1.923(7) .
Re1 C1 1.929(8) .
Re1 N2 2.149(6) .
Re1 N1 2.148(5) .
Re1 N5 2.248(5) .
Re2 C6 1.910(8) .
Re2 C5 1.911(8) .
Re2 C4 1.911(7) .
Re2 N4 2.146(6) .
Re2 N3 2.155(5) .
Re2 N6 2.226(5) .
N1 C10 1.325(8) .
N1 C7 1.470(8) .
N2 C11 1.324(8) .
N2 C12 1.480(8) .
N3 C10 1.323(8) .
N3 C9 1.477(8) .
N4 C11 1.323(8) .
N4 C14 1.474(9) .
N5 C17 1.326(8) .
N5 C15 1.338(8) .
N6 C18 1.328(9) .
N6 C16 1.356(8) .
C1 O1 1.146(9) .
C2 O2 1.160(8) .
C3 O3 1.162(8) .
C4 O4 1.157(8) .
C5 O5 1.161(9) .
C6 O6 1.167(9) .
C7 C8 1.511(9) .
C8 C9 1.485(10) .
C10 C11 1.495(8) .
C12 C13 1.489(10) .
C13 C14 1.514(11) .
C15 C16 1.380(10) 3_655
C16 C15 1.380(10) 3_655
C17 C18 1.385(9) 3_655
C18 C17 1.385(9) 3_655
